data_7153268
loop_
_publ_author_name
'Baldridge, Kim K.'
'Hardcastle, Kenneth I.'
'Seiders, T. Jon'
'Siegel, Jay S.'

_publ_section_title
;
 Synthesis, structure and properties of decakis(phenylthio)corannulene.
;
_journal_issue 1
_journal_name_full 'Organic &amp; biomolecular chemistry'
_journal_page_first 53
_journal_page_last 55
_journal_paper_doi 10.1039/b919616a
_journal_volume 8
_journal_year 2010
_chemical_formula_moiety 'C80 H50 S10'
_chemical_formula_sum 'C80 H50 S10'
_chemical_formula_weight 1331.80
_chemical_name_systematic
;
?
;
_space_group_IT_number 14
_symmetry_cell_setting monoclinic
_symmetry_space_group_name_Hall '-P 2yn'
_symmetry_space_group_name_H-M 'P 1 21/n 1'
_atom_sites_solution_hydrogens geom
_atom_sites_solution_primary direct
_atom_sites_solution_secondary difmap
_audit_creation_method SHELXL-97
_cell_angle_alpha 90.00
_cell_angle_beta 92.447(3)
_cell_angle_gamma 90.00
_cell_formula_units_Z 2
_cell_length_a 15.227(3)
_cell_length_b 15.372(3)
_cell_length_c 16.161(3)
_cell_measurement_reflns_used 4792
_cell_measurement_temperature 153(2)
_cell_measurement_theta_max 28.50
_cell_measurement_theta_min 1.80
_cell_volume 3779.3(13)
_computing_cell_refinement 'Bruker SMART'
_computing_data_collection 'Bruker SMART'
_computing_data_reduction 'Bruker SHELXTL'
_computing_molecular_graphics 'Bruker SHELXTL'
_computing_publication_material 'Bruker SHELXTL'
_computing_structure_refinement 'SHELXL-97 (Sheldrick, 2008)'
_computing_structure_solution 'SHELXS-97 (Sheldrick, 2008)'
_diffrn_ambient_temperature 153(2)
_diffrn_measured_fraction_theta_full 0.995
_diffrn_measured_fraction_theta_max 0.995
_diffrn_measurement_device_type 'CCD area detector'
_diffrn_measurement_method 'phi and omega scans'
_diffrn_radiation_monochromator graphite
_diffrn_radiation_source 'fine-focus sealed tube'
_diffrn_radiation_type MoK\a
_diffrn_radiation_wavelength 0.71073
_diffrn_reflns_av_R_equivalents 0.1263
_diffrn_reflns_av_sigmaI/netI 0.1738
_diffrn_reflns_limit_h_max 19
_diffrn_reflns_limit_h_min -19
_diffrn_reflns_limit_k_max 19
_diffrn_reflns_limit_k_min -19
_diffrn_reflns_limit_l_max 20
_diffrn_reflns_limit_l_min -20
_diffrn_reflns_number 39908
_diffrn_reflns_theta_full 27.48
_diffrn_reflns_theta_max 27.48
_diffrn_reflns_theta_min 1.80
_exptl_absorpt_coefficient_mu 0.332
_exptl_absorpt_correction_type none
_exptl_crystal_colour 'dark red'
_exptl_crystal_density_diffrn 1.170
_exptl_crystal_density_meas ?
_exptl_crystal_density_method 'not measured'
_exptl_crystal_description plate
_exptl_crystal_F_000 1380
_exptl_crystal_size_max 0.15
_exptl_crystal_size_mid 0.05
_exptl_crystal_size_min 0.05
_platon_squeeze_details
;
A.L. Spek (1990) Acta Cryst. A46, C34 "PLATON-A Multipurpose
Crystallographic Tool," Utrecht University, Utrecht, The
Netherlands, A.L. Spek (2006)
;
_refine_diff_density_max 0.282
_refine_diff_density_min -0.234
_refine_diff_density_rms 0.063
_refine_ls_extinction_method none
_refine_ls_goodness_of_fit_ref 1.009
_refine_ls_hydrogen_treatment constr
_refine_ls_matrix_type full
_refine_ls_number_parameters 381
_refine_ls_number_reflns 8616
_refine_ls_number_restraints 77
_refine_ls_restrained_S_all 1.014
_refine_ls_R_factor_all 0.2242
_refine_ls_R_factor_gt 0.0802
_refine_ls_shift/su_max 0.001
_refine_ls_shift/su_mean 0.000
_refine_ls_structure_factor_coef Fsqd
_refine_ls_weighting_details 'calc w=1/[\s^2^(Fo^2^)+(0.0570P)^2^+0.0000P] where P=(Fo^2^+2Fc^2^)/3'
_refine_ls_weighting_scheme calc
_refine_ls_wR_factor_gt 0.1485
_refine_ls_wR_factor_ref 0.1743
_reflns_number_gt 3014
_reflns_number_total 8616
_reflns_threshold_expression >2sigma(I)
_cod_data_source_file b919616a.txt
_cod_data_source_block 5
_cod_depositor_comments
;
The following automatic conversions were performed:

'_symmetry_cell_setting' value 'Monoclinic' changed to 'monoclinic'
according to /home/saulius/struct/CIF-dictionaries/cif_core.dic
dictionary named 'cif_core.dic' version 2.4.2 from 2011-04-26.

Automatic conversion script
Id: cif_fix_values 1891 2012-01-12 08:04:46Z andrius 

The following automatic conversions were performed:

'_exptl_crystal_density_meas' value 'not_measured' was changed to '?'
- the value is perceived as not measured.

Automatic conversion script
Id: cif_fix_values 3008 2015-01-20 13:52:24Z robertas 
;
_cod_original_cell_volume 3779.3(11)
_cod_original_sg_symbol_H-M P2(1)/n
_cod_database_code 7153268

loop_
_symmetry_equiv_pos_as_xyz
'x, y, z'
'-x+1/2, y+1/2, -z+1/2'
'-x, -y, -z'
'x-1/2, -y-1/2, z-1/2'

loop_
_atom_site_label
_atom_site_type_symbol
_atom_site_fract_x
_atom_site_fract_y
_atom_site_fract_z
_atom_site_U_iso_or_equiv
_atom_site_adp_type
_atom_site_occupancy
_atom_site_symmetry_multiplicity
_atom_site_calc_flag
_atom_site_refinement_flags
_atom_site_disorder_assembly
_atom_site_disorder_group
C1 C 0.6281(5) 1.1437(3) 0.0976(5) 0.035(2) Uiso 0.50 1 d PD A -1
C2 C 0.6336(4) 1.0520(3) 0.0885(4) 0.030(2) Uiso 0.50 1 d PD A -1
C3 C 0.6692(5) 0.9779(4) 0.1355(5) 0.031(2) Uiso 0.50 1 d PD A -1
C4 C 0.6512(5) 0.8927(4) 0.1128(5) 0.033(2) Uiso 0.50 1 d PD A -1
C5 C 0.5901(4) 0.8652(4) 0.0461(4) 0.029(2) Uiso 0.50 1 d PD A -1
C6 C 0.5452(5) 0.7875(5) 0.0194(5) 0.034(2) Uiso 0.50 1 d PD A -1
C7 C 0.4827(5) 0.7893(5) -0.0453(5) 0.038(2) Uiso 0.50 1 d PD A -1
C8 C 0.4464(4) 0.8660(4) -0.0840(5) 0.037(2) Uiso 0.50 1 d PD A -1
C9 C 0.3696(5) 0.8920(5) -0.1331(5) 0.037(2) Uiso 0.50 1 d PD . -1
C10 C 0.3504(5) 0.9767(4) -0.1566(5) 0.032(2) Uiso 0.50 1 d PD . -1
C11 C 0.3981(4) 1.0513(5) -0.1215(5) 0.037(2) Uiso 0.50 1 d PD A -1
C12 C 0.3864(5) 1.1436(5) -0.1150(5) 0.031(2) Uiso 0.50 1 d PD . -1
C13 C 0.4427(5) 1.1967(5) -0.0683(5) 0.034(2) Uiso 0.50 1 d PD . -1
C14 C 0.5141(5) 1.1651(4) -0.0157(5) 0.035(2) Uiso 0.50 1 d PD A -1
C15 C 0.5681(5) 1.1965(5) 0.0548(5) 0.036(2) Uiso 0.50 1 d PD . -1
C16 C 0.5308(4) 1.0785(3) -0.0301(4) 0.034(2) Uiso 0.50 1 d PD A -1
C17 C 0.5867(4) 1.0240(3) 0.0189(4) 0.033(2) Uiso 0.50 1 d PD A -1
C18 C 0.5666(4) 0.9364(3) -0.0015(4) 0.037(2) Uiso 0.50 1 d PD A -1
C19 C 0.4960(4) 0.9377(3) -0.0616(4) 0.034(2) Uiso 0.50 1 d PD A -1
C20 C 0.4750(4) 1.0253(3) -0.0809(4) 0.034(2) Uiso 0.50 1 d PD A -1
C21 C 0.6664(3) 0.9587(3) 0.3064(3) 0.0527(13) Uani 1 1 d D A .
C22 C 0.5808(3) 0.9871(4) 0.3143(4) 0.093(2) Uani 1 1 d D . .
H22 H 0.5570 1.0272 0.2766 0.111 Uiso 1 1 calc R . .
C23 C 0.5301(4) 0.9568(5) 0.3774(4) 0.134(3) Uani 1 1 d D . .
H23 H 0.4717 0.9740 0.3795 0.161 Uiso 1 1 calc R . .
C24 C 0.5655(4) 0.9010(5) 0.4375(5) 0.119(3) Uani 1 1 d D . .
H24 H 0.5320 0.8815 0.4806 0.143 Uiso 1 1 calc R . .
C25 C 0.6521(4) 0.8751(4) 0.4316(3) 0.097(2) Uani 1 1 d D . .
H25 H 0.6773 0.8382 0.4716 0.116 Uiso 1 1 calc R . .
C26 C 0.7019(4) 0.9035(3) 0.3668(3) 0.0731(16) Uani 1 1 d D . .
H26 H 0.7599 0.8851 0.3638 0.088 Uiso 1 1 calc R . .
C31 C 0.7594(3) 0.7587(3) 0.0769(3) 0.0537(13) Uani 1 1 d . A .
C32 C 0.7763(4) 0.8020(4) 0.0055(4) 0.0852(18) Uani 1 1 d . . .
H32 H 0.7631 0.8609 0.0009 0.102 Uiso 1 1 calc R . .
C33 C 0.8131(5) 0.7588(6) -0.0603(5) 0.132(3) Uani 1 1 d . . .
H33 H 0.8219 0.7870 -0.1102 0.159 Uiso 1 1 calc R . .
C34 C 0.8361(5) 0.6724(6) -0.0491(5) 0.128(3) Uani 1 1 d . . .
H34 H 0.8598 0.6414 -0.0922 0.153 Uiso 1 1 calc R . .
C35 C 0.8242(4) 0.6331(5) 0.0246(5) 0.112(2) Uani 1 1 d . . .
H35 H 0.8427 0.5759 0.0324 0.135 Uiso 1 1 calc R . .
C36 C 0.7858(4) 0.6753(4) 0.0870(4) 0.0776(18) Uani 1 1 d . . .
H36 H 0.7776 0.6469 0.1369 0.093 Uiso 1 1 calc R . .
C41 C 0.4664(4) 0.6458(3) 0.0923(3) 0.0600(14) Uani 1 1 d . A .
C42 C 0.3949(5) 0.6916(4) 0.1129(4) 0.097(2) Uani 1 1 d . . .
H42 H 0.3983 0.7518 0.1175 0.116 Uiso 1 1 calc R . .
C43 C 0.3168(5) 0.6499(6) 0.1271(5) 0.126(3) Uani 1 1 d . . .
H43 H 0.2672 0.6809 0.1411 0.151 Uiso 1 1 calc R . .
C44 C 0.3147(5) 0.5595(6) 0.1196(5) 0.128(3) Uani 1 1 d . . .
H44 H 0.2622 0.5299 0.1262 0.153 Uiso 1 1 calc R . .
C45 C 0.3865(6) 0.5156(5) 0.1033(5) 0.133(3) Uani 1 1 d . . .
H45 H 0.3848 0.4551 0.1020 0.160 Uiso 1 1 calc R . .
C46 C 0.4620(4) 0.5568(4) 0.0887(4) 0.087(2) Uani 1 1 d . . .
H46 H 0.5115 0.5249 0.0762 0.104 Uiso 1 1 calc R . .
C51 C 0.4797(3) 0.7109(4) -0.1968(3) 0.0602(14) Uani 1 1 d . A .
C52 C 0.5384(5) 0.7724(5) -0.2176(5) 0.111(3) Uani 1 1 d . . .
H52 H 0.5668 0.8059 -0.1767 0.134 Uiso 1 1 calc R . .
C53 C 0.5556(7) 0.7850(6) -0.2983(8) 0.180(5) Uani 1 1 d . . .
H53 H 0.5925 0.8302 -0.3129 0.216 Uiso 1 1 calc R . .
C54 C 0.5200(9) 0.7329(8) -0.3572(7) 0.158(5) Uani 1 1 d . . .
H54 H 0.5328 0.7415 -0.4124 0.190 Uiso 1 1 calc R . .
C55 C 0.4664(6) 0.6689(7) -0.3368(6) 0.130(3) Uani 1 1 d . . .
H55 H 0.4440 0.6314 -0.3776 0.156 Uiso 1 1 calc R . .
C56 C 0.4438(3) 0.6573(4) -0.2563(4) 0.086(2) Uani 1 1 d . . .
H56 H 0.4047 0.6137 -0.2425 0.103 Uiso 1 1 calc R . .
C61 C 0.8068(3) 1.1534(3) 0.1315(3) 0.0491(13) Uani 1 1 d . A .
C62 C 0.8166(4) 1.1247(4) 0.0511(4) 0.0810(18) Uani 1 1 d . . .
H62 H 0.7691 1.1244 0.0130 0.097 Uiso 1 1 calc R . .
C63 C 0.8973(5) 1.0971(5) 0.0293(4) 0.110(2) Uani 1 1 d . . .
H63 H 0.9039 1.0755 -0.0239 0.131 Uiso 1 1 calc R . .
C64 C 0.9694(4) 1.1002(5) 0.0835(5) 0.106(2) Uani 1 1 d . . .
H64 H 1.0241 1.0816 0.0670 0.127 Uiso 1 1 calc R . .
C65 C 0.9598(4) 1.1306(4) 0.1618(4) 0.098(2) Uani 1 1 d . . .
H65 H 1.0079 1.1333 0.1992 0.117 Uiso 1 1 calc R . .
C66 C 0.87824(3) 1.15734(4) 0.18497(3) 0.0703(16) Uani 1 1 d . . .
H66 H 0.8717 1.1785 0.2383 0.084 Uiso 1 1 calc R . .
S1 S 0.70558(3) 1.19407(4) 0.16492(3) 0.0518(4) Uani 1 1 d RD . .
S2 S 0.73170(3) 1.00139(4) 0.23113(3) 0.0490(3) Uani 1 1 d RD . .
S3 S 0.71313(3) 0.81168(4) 0.16251(3) 0.0532(4) Uani 1 1 d RD . .
S4 S 0.57088(3) 0.69031(4) 0.07592(3) 0.0600(4) Uani 1 1 d RD . .
S5 S 0.45211(3) 0.69187(4) -0.09248(3) 0.0579(4) Uani 1 1 d RD . .

loop_
_atom_site_aniso_label
_atom_site_aniso_U_11
_atom_site_aniso_U_22
_atom_site_aniso_U_33
_atom_site_aniso_U_23
_atom_site_aniso_U_13
_atom_site_aniso_U_12
C21 0.061(3) 0.050(3) 0.046(3) 0.000(3) -0.013(3) 0.005(3)
C22 0.069(4) 0.133(6) 0.076(4) 0.040(4) 0.003(3) -0.007(4)
C23 0.091(6) 0.164(8) 0.149(8) 0.051(6) 0.017(6) 0.004(5)
C24 0.117(7) 0.124(7) 0.118(7) -0.009(6) 0.028(6) -0.022(5)
C25 0.176(7) 0.059(4) 0.056(4) 0.014(3) 0.004(5) -0.009(5)
C26 0.106(5) 0.051(4) 0.062(4) 0.003(3) -0.003(4) 0.022(3)
C31 0.051(3) 0.050(3) 0.059(4) 0.007(3) -0.005(3) 0.003(3)
C32 0.092(4) 0.083(4) 0.081(5) 0.019(4) 0.009(4) 0.018(4)
C33 0.149(7) 0.157(8) 0.094(6) 0.034(6) 0.049(5) 0.058(6)
C34 0.135(6) 0.148(8) 0.103(7) 0.010(6) 0.029(5) 0.074(6)
C35 0.130(6) 0.095(6) 0.112(7) 0.003(5) 0.003(5) 0.057(5)
C36 0.089(4) 0.070(4) 0.075(4) 0.002(4) 0.008(3) 0.038(3)
C41 0.078(4) 0.042(3) 0.058(4) 0.007(3) -0.011(3) -0.003(3)
C42 0.100(5) 0.066(4) 0.126(6) 0.018(4) 0.020(4) -0.009(4)
C43 0.096(6) 0.111(7) 0.172(8) 0.040(6) 0.029(5) 0.001(5)
C44 0.099(6) 0.103(7) 0.181(9) 0.049(6) -0.006(6) -0.055(5)
C45 0.112(6) 0.081(6) 0.209(10) 0.020(6) 0.031(6) -0.004(6)
C46 0.094(5) 0.055(4) 0.112(6) 0.007(4) 0.014(4) -0.016(4)
C51 0.057(3) 0.064(4) 0.059(4) -0.010(3) 0.003(3) 0.011(3)
C52 0.135(6) 0.116(6) 0.087(6) -0.015(5) 0.049(5) -0.039(5)
C53 0.249(13) 0.119(8) 0.183(12) -0.005(8) 0.131(11) -0.007(8)
C54 0.231(14) 0.163(12) 0.085(8) 0.041(7) 0.062(9) 0.086(10)
C55 0.121(7) 0.196(11) 0.071(7) -0.047(6) -0.016(5) 0.053(7)
C56 0.063(4) 0.118(6) 0.076(5) -0.026(4) -0.007(4) 0.002(4)
C61 0.059(3) 0.043(3) 0.045(3) 0.002(3) -0.006(3) -0.007(2)
C62 0.065(4) 0.100(5) 0.079(5) -0.003(4) 0.002(4) -0.007(4)
C63 0.091(5) 0.152(7) 0.089(5) -0.044(5) 0.039(5) -0.013(5)
C64 0.054(4) 0.138(6) 0.127(7) -0.017(6) 0.023(5) 0.001(4)
C65 0.057(4) 0.149(6) 0.086(5) -0.022(5) -0.007(4) 0.007(4)
C66 0.055(4) 0.088(4) 0.067(4) -0.015(3) -0.007(3) 0.008(3)
S1 0.0478(8) 0.0420(8) 0.0638(9) -0.0113(7) -0.0189(7) -0.0035(6)
S2 0.0473(7) 0.0531(7) 0.0449(7) 0.0043(7) -0.0183(5) -0.0024(7)
S3 0.0617(8) 0.0424(8) 0.0536(9) 0.0016(7) -0.0212(7) 0.0126(7)
S4 0.0712(9) 0.0346(7) 0.0723(10) 0.0076(7) -0.0204(8) -0.0005(7)
S5 0.0733(9) 0.0398(8) 0.0590(9) -0.0030(7) -0.0168(7) -0.0049(7)

loop_
_atom_type_symbol
_atom_type_description
_atom_type_scat_dispersion_real
_atom_type_scat_dispersion_imag
_atom_type_scat_source
C C 0.0033 0.0016 'International Tables Vol C Tables 4.2.6.8 and 6.1.1.4'
H H 0.0000 0.0000 'International Tables Vol C Tables 4.2.6.8 and 6.1.1.4'
S S 0.1246 0.1234 'International Tables Vol C Tables 4.2.6.8 and 6.1.1.4'

loop_
_geom_angle_atom_site_label_1
_geom_angle_atom_site_label_2
_geom_angle_atom_site_label_3
_geom_angle
_geom_angle_site_symmetry_1
_geom_angle_site_symmetry_3
C15 C1 C2 124.8(7) . .
C15 C1 S1 117.6(5) . .
C2 C1 S1 117.5(5) . .
C17 C2 C1 111.3(5) . .
C17 C2 C3 110.5(5) . .
C1 C2 C3 137.9(6) . .
C4 C3 C2 122.3(6) . .
C4 C3 S2 120.3(5) . .
C2 C3 S2 117.2(4) . .
C3 C4 C5 125.7(6) . .
C3 C4 S3 117.3(5) . .
C5 C4 S3 116.8(5) . .
C18 C5 C6 112.6(6) . .
C18 C5 C4 109.1(6) . .
C6 C5 C4 138.3(6) . .
C7 C6 C5 121.0(6) . .
C7 C6 S4 122.1(6) . .
C5 C6 S4 116.9(5) . .
C6 C7 C8 125.8(7) . .
C6 C7 S5 118.6(6) . .
C8 C7 S5 115.3(5) . .
C19 C8 C7 110.3(6) . .
C19 C8 C9 110.2(6) . .
C7 C8 C9 139.1(6) . .
C10 C9 C8 124.6(7) . .
C10 C9 S1 119.1(6) . 3_675
C8 C9 S1 116.3(5) . 3_675
C9 C10 C11 122.5(7) . .
C9 C10 S2 120.8(6) . 3_675
C11 C10 S2 116.7(5) . 3_675
C20 C11 C12 111.0(6) . .
C20 C11 C10 110.8(6) . .
C12 C11 C10 138.1(6) . .
C13 C12 C11 123.1(7) . .
C13 C12 S3 119.8(6) . 3_675
C11 C12 S3 116.8(5) . 3_675
C12 C13 C14 124.0(7) . .
C12 C13 S4 118.5(6) . 3_675
C14 C13 S4 117.4(5) . 3_675
C16 C14 C13 111.5(6) . .
C16 C14 C15 110.5(6) . .
C13 C14 C15 137.5(6) . .
C1 C15 C14 122.2(7) . .
C1 C15 S5 119.6(5) . 3_675
C14 C15 S5 117.9(5) . 3_675
C14 C16 C17 126.1(6) . .
C14 C16 C20 123.2(5) . .
C17 C16 C20 108.3(4) . .
C2 C17 C16 123.5(5) . .
C2 C17 C18 125.9(5) . .
C16 C17 C18 108.3(5) . .
C5 C18 C17 125.2(5) . .
C5 C18 C19 124.5(5) . .
C17 C18 C19 107.2(5) . .
C8 C19 C20 126.1(5) . .
C8 C19 C18 124.1(5) . .
C20 C19 C18 108.8(5) . .
C11 C20 C19 124.1(5) . .
C11 C20 C16 125.8(5) . .
C19 C20 C16 107.4(5) . .
C26 C21 C22 117.9(5) . .
C26 C21 S2 120.6(4) . .
C22 C21 S2 121.0(4) . .
C23 C22 C21 121.2(6) . .
C23 C22 H22 119.4 . .
C21 C22 H22 119.4 . .
C22 C23 C24 120.7(7) . .
C22 C23 H23 119.6 . .
C24 C23 H23 119.6 . .
C25 C24 C23 118.2(7) . .
C25 C24 H24 120.9 . .
C23 C24 H24 120.9 . .
C24 C25 C26 120.9(6) . .
C24 C25 H25 119.5 . .
C26 C25 H25 119.5 . .
C21 C26 C25 120.9(5) . .
C21 C26 H26 119.5 . .
C25 C26 H26 119.5 . .
C36 C31 C32 119.9(5) . .
C36 C31 S3 117.8(4) . .
C32 C31 S3 121.9(4) . .
C31 C32 C33 120.6(6) . .
C31 C32 H32 119.7 . .
C33 C32 H32 119.7 . .
C34 C33 C32 117.8(7) . .
C34 C33 H33 121.1 . .
C32 C33 H33 121.1 . .
C35 C34 C33 120.1(7) . .
C35 C34 H34 120.0 . .
C33 C34 H34 120.0 . .
C34 C35 C36 121.3(7) . .
C34 C35 H35 119.4 . .
C36 C35 H35 119.4 . .
C31 C36 C35 120.0(6) . .
C31 C36 H36 120.0 . .
C35 C36 H36 120.0 . .
C42 C41 C46 119.4(6) . .
C42 C41 S4 125.3(5) . .
C46 C41 S4 115.1(5) . .
C41 C42 C43 120.6(6) . .
C41 C42 H42 119.7 . .
C43 C42 H42 119.7 . .
C42 C43 C44 117.7(7) . .
C42 C43 H43 121.1 . .
C44 C43 H43 121.1 . .
C45 C44 C43 120.7(7) . .
C45 C44 H44 119.6 . .
C43 C44 H44 119.6 . .
C44 C45 C46 121.0(7) . .
C44 C45 H45 119.5 . .
C46 C45 H45 119.5 . .
C45 C46 C41 120.4(7) . .
C45 C46 H46 119.8 . .
C41 C46 H46 119.8 . .
C52 C51 C56 119.7(6) . .
C52 C51 S5 122.4(5) . .
C56 C51 S5 117.7(5) . .
C51 C52 C53 119.8(8) . .
C51 C52 H52 120.1 . .
C53 C52 H52 120.1 . .
C54 C53 C52 120.6(11) . .
C54 C53 H53 119.7 . .
C52 C53 H53 119.7 . .
C55 C54 C53 120.0(11) . .
C55 C54 H54 120.0 . .
C53 C54 H54 120.0 . .
C54 C55 C56 120.9(10) . .
C54 C55 H55 119.5 . .
C56 C55 H55 119.5 . .
C51 C56 C55 118.8(7) . .
C51 C56 H56 120.6 . .
C55 C56 H56 120.6 . .
C66 C61 C62 119.6(4) . .
C66 C61 S1 118.3(3) . .
C62 C61 S1 121.9(4) . .
C63 C62 C61 118.5(6) . .
C63 C62 H62 120.7 . .
C61 C62 H62 120.7 . .
C62 C63 C64 121.9(6) . .
C62 C63 H63 119.1 . .
C64 C63 H63 119.1 . .
C65 C64 C63 119.3(6) . .
C65 C64 H64 120.4 . .
C63 C64 H64 120.4 . .
C64 C65 C66 119.3(5) . .
C64 C65 H65 120.4 . .
C66 C65 H65 120.4 . .
C61 C66 C65 121.4(4) . .
C61 C66 H66 119.3 . .
C65 C66 H66 119.3 . .
C1 S1 C61 103.1(3) . .
C1 S1 C9 25.7(3) . 3_675
C61 S1 C9 101.8(3) . 3_675
C21 S2 C10 98.2(3) . 3_675
C21 S2 C3 103.1(3) . .
C10 S2 C3 27.2(3) 3_675 .
C4 S3 C31 101.2(3) . .
C4 S3 C12 26.1(3) . 3_675
C31 S3 C12 101.3(3) . 3_675
C13 S4 C41 106.9(3) 3_675 .
C13 S4 C6 27.4(3) 3_675 .
C41 S4 C6 102.9(3) . .
C7 S5 C51 101.8(3) . .
C7 S5 C15 25.9(3) . 3_675
C51 S5 C15 102.0(3) . 3_675

loop_
_geom_bond_atom_site_label_1
_geom_bond_atom_site_label_2
_geom_bond_distance
_geom_bond_site_symmetry_2
C1 C15 1.386(3) .
C1 C2 1.4205(10) .
C1 S1 1.751(7) .
C2 C17 1.376(3) .
C2 C3 1.460(8) .
C3 C4 1.384(3) .
C3 S2 1.816(7) .
C4 C5 1.456(8) .
C4 S3 1.738(7) .
C5 C18 1.376(3) .
C5 C6 1.434(8) .
C6 C7 1.384(3) .
C6 S4 1.786(7) .
C7 C8 1.435(9) .
C7 S5 1.735(7) .
C8 C19 1.375(3) .
C8 C9 1.442(8) .
C9 C10 1.384(3) .
C9 S1 1.809(8) 3_675
C10 C11 1.460(9) .
C10 S2 1.732(8) 3_675
C11 C20 1.377(3) .
C11 C12 1.435(8) .
C12 C13 1.384(3) .
C12 S3 1.805(7) 3_675
C13 C14 1.436(8) .
C13 S4 1.753(8) 3_675
C14 C16 1.377(3) .
C14 C15 1.458(8) .
C15 S5 1.850(8) 3_675
C16 C17 1.413(3) .
C16 C20 1.416(3) .
C17 C18 1.416(3) .
C18 C19 1.418(3) .
C19 C20 1.415(3) .
C21 C26 1.385(2) .
C21 C22 1.386(2) .
C21 S2 1.732(5) .
C22 C23 1.386(2) .
C22 H22 0.9300 .
C23 C24 1.388(2) .
C23 H23 0.9300 .
C24 C25 1.384(2) .
C24 H24 0.9300 .
C25 C26 1.390(2) .
C25 H25 0.9300 .
C26 H26 0.9300 .
C31 C36 1.351(6) .
C31 C32 1.366(7) .
C31 S3 1.777(5) .
C32 C33 1.392(8) .
C32 H32 0.9300 .
C33 C34 1.383(9) .
C33 H33 0.9300 .
C34 C35 1.355(9) .
C34 H34 0.9300 .
C35 C36 1.354(8) .
C35 H35 0.9300 .
C36 H36 0.9300 .
C41 C42 1.350(7) .
C41 C46 1.370(7) .
C41 S4 1.762(5) .
C42 C43 1.379(8) .
C42 H42 0.9300 .
C43 C44 1.394(9) .
C43 H43 0.9300 .
C44 C45 1.322(9) .
C44 H44 0.9300 .
C45 C46 1.342(8) .
C45 H45 0.9300 .
C46 H46 0.9300 .
C51 C52 1.353(7) .
C51 C56 1.363(7) .
C51 S5 1.778(5) .
C52 C53 1.355(11) .
C52 H52 0.9300 .
C53 C54 1.341(12) .
C53 H53 0.9300 .
C54 C55 1.329(11) .
C54 H54 0.9300 .
C55 C56 1.372(9) .
C55 H55 0.9300 .
C56 H56 0.9300 .
C61 C66 1.361(5) .
C61 C62 1.386(7) .
C61 S1 1.769(5) .
C62 C63 1.360(7) .
C62 H62 0.9300 .
C63 C64 1.377(8) .
C63 H63 0.9300 .
C64 C65 1.363(8) .
C64 H64 0.9300 .
C65 C66 1.375(6) .
C65 H65 0.9300 .
C66 H66 0.9300 .
S1 C9 1.809(8) 3_675
S2 C10 1.732(8) 3_675
S3 C12 1.805(7) 3_675
S4 C13 1.753(8) 3_675
S5 C15 1.850(8) 3_675

loop_
_geom_torsion_atom_site_label_1
_geom_torsion_atom_site_label_2
_geom_torsion_atom_site_label_3
_geom_torsion_atom_site_label_4
_geom_torsion
_geom_torsion_site_symmetry_1
_geom_torsion_site_symmetry_4
C15 C1 C2 C17 14.1(12) . .
S1 C1 C2 C17 -163.2(6) . .
C15 C1 C2 C3 -159.5(9) . .
S1 C1 C2 C3 23.2(13) . .
C17 C2 C3 C4 -3.7(11) . .
C1 C2 C3 C4 170.0(9) . .
C17 C2 C3 S2 -178.8(5) . .
C1 C2 C3 S2 -5.2(13) . .
C2 C3 C4 C5 -6.0(13) . .
S2 C3 C4 C5 169.0(6) . .
C2 C3 C4 S3 168.6(6) . .
S2 C3 C4 S3 -16.4(10) . .
C3 C4 C5 C18 12.2(11) . .
S3 C4 C5 C18 -162.4(6) . .
C3 C4 C5 C6 -163.7(9) . .
S3 C4 C5 C6 21.7(13) . .
C18 C5 C6 C7 -2.8(11) . .
C4 C5 C6 C7 173.0(9) . .
C18 C5 C6 S4 179.6(6) . .
C4 C5 C6 S4 -4.6(13) . .
C5 C6 C7 C8 -9.7(14) . .
S4 C6 C7 C8 167.9(6) . .
C5 C6 C7 S5 163.3(6) . .
S4 C6 C7 S5 -19.2(10) . .
C6 C7 C8 C19 13.9(12) . .
S5 C7 C8 C19 -159.3(6) . .
C6 C7 C8 C9 -158.8(10) . .
S5 C7 C8 C9 28.1(14) . .
C19 C8 C9 C10 2.1(12) . .
C7 C8 C9 C10 174.8(9) . .
C19 C8 C9 S1 -177.8(6) . 3_675
C7 C8 C9 S1 -5.1(14) . 3_675
C8 C9 C10 C11 -11.4(13) . .
S1 C9 C10 C11 168.5(6) 3_675 .
C8 C9 C10 S2 167.7(6) . 3_675
S1 C9 C10 S2 -12.4(10) 3_675 3_675
C9 C10 C11 C20 15.2(11) . .
S2 C10 C11 C20 -164.0(6) 3_675 .
C9 C10 C11 C12 -162.1(10) . .
S2 C10 C11 C12 18.7(13) 3_675 .
C20 C11 C12 C13 -4.4(12) . .
C10 C11 C12 C13 172.9(9) . .
C20 C11 C12 S3 -178.3(6) . 3_675
C10 C11 C12 S3 -0.9(14) . 3_675
C11 C12 C13 C14 -5.8(13) . .
S3 C12 C13 C14 167.9(6) 3_675 .
C11 C12 C13 S4 172.0(6) . 3_675
S3 C12 C13 S4 -14.3(9) 3_675 3_675
C12 C13 C14 C16 12.4(11) . .
S4 C13 C14 C16 -165.4(6) 3_675 .
C12 C13 C14 C15 -159.4(9) . .
S4 C13 C14 C15 22.8(13) 3_675 .
C2 C1 C15 C14 -11.5(13) . .
S1 C1 C15 C14 165.9(6) . .
C2 C1 C15 S5 163.3(6) . 3_675
S1 C1 C15 S5 -19.4(10) . 3_675
C16 C14 C15 C1 1.3(11) . .
C13 C14 C15 C1 173.1(9) . .
C16 C14 C15 S5 -173.5(6) . 3_675
C13 C14 C15 S5 -1.7(13) . 3_675
C13 C14 C16 C17 -169.5(7) . .
C15 C14 C16 C17 4.6(11) . .
C13 C14 C16 C20 -9.4(11) . .
C15 C14 C16 C20 164.7(7) . .
C1 C2 C17 C16 -8.0(11) . .
C3 C2 C17 C16 167.4(7) . .
C1 C2 C17 C18 -169.2(8) . .
C3 C2 C17 C18 6.3(11) . .
C14 C16 C17 C2 -1.0(13) . .
C20 C16 C17 C2 -163.5(7) . .
C14 C16 C17 C18 163.0(8) . .
C20 C16 C17 C18 0.5(9) . .
C6 C5 C18 C17 167.4(7) . .
C4 C5 C18 C17 -9.6(11) . .
C6 C5 C18 C19 9.7(11) . .
C4 C5 C18 C19 -167.3(7) . .
C2 C17 C18 C5 0.9(13) . .
C16 C17 C18 C5 -162.6(8) . .
C2 C17 C18 C19 161.7(8) . .
C16 C17 C18 C19 -1.8(9) . .
C7 C8 C19 C20 -173.1(8) . .
C9 C8 C19 C20 1.8(11) . .
C7 C8 C19 C18 -6.7(11) . .
C9 C8 C19 C18 168.3(7) . .
C5 C18 C19 C8 -5.0(13) . .
C17 C18 C19 C8 -166.0(8) . .
C5 C18 C19 C20 163.5(7) . .
C17 C18 C19 C20 2.4(9) . .
C12 C11 C20 C19 166.4(7) . .
C10 C11 C20 C19 -11.7(11) . .
C12 C11 C20 C16 7.5(12) . .
C10 C11 C20 C16 -170.6(7) . .
C8 C19 C20 C11 3.9(13) . .
C18 C19 C20 C11 -164.3(8) . .
C8 C19 C20 C16 166.0(8) . .
C18 C19 C20 C16 -2.2(9) . .
C14 C16 C20 C11 -0.4(13) . .
C17 C16 C20 C11 162.8(8) . .
C14 C16 C20 C19 -162.1(7) . .
C17 C16 C20 C19 1.0(9) . .
C26 C21 C22 C23 -4.3(9) . .
S2 C21 C22 C23 -176.3(6) . .
C21 C22 C23 C24 4.0(12) . .
C22 C23 C24 C25 -1.4(12) . .
C23 C24 C25 C26 -0.6(11) . .
C22 C21 C26 C25 2.2(8) . .
S2 C21 C26 C25 174.2(4) . .
C24 C25 C26 C21 0.2(9) . .
C36 C31 C32 C33 6.2(9) . .
S3 C31 C32 C33 179.6(5) . .
C31 C32 C33 C34 -3.5(11) . .
C32 C33 C34 C35 -1.2(12) . .
C33 C34 C35 C36 3.4(13) . .
C32 C31 C36 C35 -4.0(9) . .
S3 C31 C36 C35 -177.7(5) . .
C34 C35 C36 C31 -0.7(11) . .
C46 C41 C42 C43 -2.6(10) . .
S4 C41 C42 C43 -177.7(5) . .
C41 C42 C43 C44 0.2(11) . .
C42 C43 C44 C45 3.1(13) . .
C43 C44 C45 C46 -3.9(14) . .
C44 C45 C46 C41 1.4(13) . .
C42 C41 C46 C45 1.9(10) . .
S4 C41 C46 C45 177.5(6) . .
C56 C51 C52 C53 5.4(11) . .
S5 C51 C52 C53 -178.8(6) . .
C51 C52 C53 C54 -4.9(15) . .
C52 C53 C54 C55 0.9(18) . .
C53 C54 C55 C56 2.8(17) . .
C52 C51 C56 C55 -1.8(9) . .
S5 C51 C56 C55 -177.8(5) . .
C54 C55 C56 C51 -2.2(12) . .
C66 C61 C62 C63 3.2(8) . .
S1 C61 C62 C63 177.8(5) . .
C61 C62 C63 C64 -2.6(10) . .
C62 C63 C64 C65 0.9(12) . .
C63 C64 C65 C66 0.3(11) . .
C62 C61 C66 C65 -2.2(6) . .
S1 C61 C66 C65 -177.0(4) . .
C64 C65 C66 C61 0.4(8) . .
C15 C1 S1 C61 -126.5(7) . .
C2 C1 S1 C61 51.0(7) . .
C15 C1 S1 C9 143.6(13) . 3_675
C2 C1 S1 C9 -38.9(7) . 3_675
C66 C61 S1 C1 -159.8(3) . .
C62 C61 S1 C1 25.4(5) . .
C66 C61 S1 C9 -133.6(4) . 3_675
C62 C61 S1 C9 51.7(5) . 3_675
C26 C21 S2 C10 157.0(5) . 3_675
C22 C21 S2 C10 -31.2(5) . 3_675
C26 C21 S2 C3 129.8(4) . .
C22 C21 S2 C3 -58.5(5) . .
C4 C3 S2 C21 -61.7(7) . .
C2 C3 S2 C21 113.6(6) . .
C4 C3 S2 C10 -144.2(12) . 3_675
C2 C3 S2 C10 31.1(7) . 3_675
C3 C4 S3 C31 -122.7(6) . .
C5 C4 S3 C31 52.3(6) . .
C3 C4 S3 C12 144.3(13) . 3_675
C5 C4 S3 C12 -40.7(7) . 3_675
C36 C31 S3 C4 -156.9(5) . .
C32 C31 S3 C4 29.5(5) . .
C36 C31 S3 C12 -130.3(5) . 3_675
C32 C31 S3 C12 56.1(5) . 3_675
C42 C41 S4 C13 -13.0(6) . 3_675
C46 C41 S4 C13 171.7(5) . 3_675
C42 C41 S4 C6 -41.1(6) . .
C46 C41 S4 C6 143.6(5) . .
C7 C6 S4 C13 -146.0(13) . 3_675
C5 C6 S4 C13 31.6(7) . 3_675
C7 C6 S4 C41 -44.0(8) . .
C5 C6 S4 C41 133.6(6) . .
C6 C7 S5 C51 -120.7(7) . .
C8 C7 S5 C51 53.0(7) . .
C6 C7 S5 C15 146.0(14) . 3_675
C8 C7 S5 C15 -40.3(8) . 3_675
C52 C51 S5 C7 21.1(6) . .
C56 C51 S5 C7 -163.0(5) . .
C52 C51 S5 C15 47.6(6) . 3_675
C56 C51 S5 C15 -136.5(5) . 3_675

loop_
_platon_squeeze_void_nr
_platon_squeeze_void_average_x
_platon_squeeze_void_average_y
_platon_squeeze_void_average_z
_platon_squeeze_void_volume
_platon_squeeze_void_count_electrons
1 0.218 0.437 0.290 158.6 47.2
2 -0.218 0.563 0.710 158.8 48.0
3 0.282 0.936 0.209 157.7 46.7
4 0.718 0.063 0.791 157.5 47.9
